data_7050820
loop_
_publ_author_name
'Lu, Wen-Jie'
'Zhang, Lin-Ping'
'Song, Hai-Bin'
'Wang, Quan-Ming'
'Mak, Thomas C. W.'

_publ_section_title
;
 Novel lanthanide(iii) coordination networks based on
 1,2-bis(4-pyridyl)ethane-N,N'-dioxide and
 trans-1,2-bis(4-pyridyl)ethene-N,N'-dioxid
;
_journal_issue 6
_journal_name_full 'New Journal of Chemistry'
_journal_page_first 775
_journal_page_last 781
_journal_paper_doi 10.1039/b111660f
_journal_volume 26
_journal_year 2002
_chemical_formula_sum 'C18 H23 Er N6 O13'
_chemical_formula_weight 698.68
_chemical_name_systematic ?
_space_group_IT_number 14
_symmetry_cell_setting monoclinic
_symmetry_Int_Tables_number 14
_symmetry_space_group_name_Hall '-P 2yn'
_symmetry_space_group_name_H-M 'P 1 21/n 1'
_atom_sites_solution_hydrogens geom
_atom_sites_solution_primary direct
_atom_sites_solution_secondary difmap
_audit_creation_method SHELXL-97
_cell_angle_alpha 90.00
_cell_angle_beta 94.797(4)
_cell_angle_gamma 90.00
_cell_formula_units_Z 4
_cell_length_a 8.3115(17)
_cell_length_b 15.243(3)
_cell_length_c 19.580(4)
_cell_measurement_temperature 293(2)
_cell_volume 2471.9(9)
_computing_structure_refinement 'SHELXL-97 (Sheldrick, 1997)'
_computing_structure_solution 'SHELXS-97 (Sheldrick, 1990)'
_diffrn_ambient_temperature 293(2)
_diffrn_measured_fraction_theta_full 0.996
_diffrn_measured_fraction_theta_max 0.996
_diffrn_radiation_monochromator graphite
_diffrn_radiation_source 'fine-focus sealed tube'
_diffrn_radiation_type MoK\a
_diffrn_radiation_wavelength 0.71073
_diffrn_reflns_av_R_equivalents 0.0833
_diffrn_reflns_av_sigmaI/netI 0.1223
_diffrn_reflns_limit_h_max 10
_diffrn_reflns_limit_h_min -10
_diffrn_reflns_limit_k_max 20
_diffrn_reflns_limit_k_min -15
_diffrn_reflns_limit_l_max 25
_diffrn_reflns_limit_l_min -25
_diffrn_reflns_number 16642
_diffrn_reflns_theta_full 28.08
_diffrn_reflns_theta_max 28.08
_diffrn_reflns_theta_min 1.70
_exptl_absorpt_coefficient_mu 3.473
_exptl_absorpt_correction_T_max 1.000
_exptl_absorpt_correction_T_min 0.740
_exptl_absorpt_correction_type SADABS
_exptl_crystal_colour 'pale pink'
_exptl_crystal_density_diffrn 1.877
_exptl_crystal_density_method 'not measured'
_exptl_crystal_description block-like
_exptl_crystal_F_000 1380
_exptl_crystal_size_max 0.22
_exptl_crystal_size_mid 0.14
_exptl_crystal_size_min 0.12
_refine_diff_density_max 1.000
_refine_diff_density_min -0.927
_refine_diff_density_rms 0.162
_refine_ls_extinction_method none
_refine_ls_goodness_of_fit_ref 0.953
_refine_ls_hydrogen_treatment mixed
_refine_ls_matrix_type full
_refine_ls_number_parameters 352
_refine_ls_number_reflns 5963
_refine_ls_number_restraints 0
_refine_ls_restrained_S_all 0.953
_refine_ls_R_factor_all 0.1248
_refine_ls_R_factor_gt 0.0470
_refine_ls_shift/su_max 0.001
_refine_ls_shift/su_mean 0.000
_refine_ls_structure_factor_coef Fsqd
_refine_ls_weighting_details 'calc w=1/[\s^2^(Fo^2^)+(0.0512P)^2^+0.0000P] where P=(Fo^2^+2Fc^2^)/3'
_refine_ls_weighting_scheme calc
_refine_ls_wR_factor_gt 0.0991
_refine_ls_wR_factor_ref 0.1310
_reflns_number_gt 3023
_reflns_number_total 5963
_reflns_threshold_expression >2sigma(I)
_cod_data_source_file b111660f.txt
_cod_data_source_block compound_3
_cod_depositor_comments
;
The following automatic conversions were performed:
'_symmetry_cell_setting' value 'Monoclinic' changed to 'monoclinic'
according to '/home/saulius/struct/CIF-dictionaries/cif_core.dic'
dictionary named 'cif_core.dic' version 2.4.1 from 2010-06-29.

Automatic conversion script
Id: cif_fix_enum 1527 2010-12-29 10:47:43Z saulius 
;
_cod_original_cell_volume 2472.0(9)
_cod_original_sg_symbol_H-M P2(1)/n
_cod_database_code 7050820

loop_
_symmetry_equiv_pos_as_xyz
'x, y, z'
'-x+1/2, y+1/2, -z+1/2'
'-x, -y, -z'
'x-1/2, -y-1/2, z-1/2'

loop_
_atom_site_label
_atom_site_type_symbol
_atom_site_fract_x
_atom_site_fract_y
_atom_site_fract_z
_atom_site_U_iso_or_equiv
_atom_site_adp_type
_atom_site_occupancy
_atom_site_symmetry_multiplicity
_atom_site_calc_flag
_atom_site_refinement_flags
_atom_site_disorder_assembly
_atom_site_disorder_group
Er1 Er 0.43118(5) 0.62442(3) 0.762118(19) 0.03768(14) Uani 1 1 d . . .
O1 O -0.1629(8) 0.0112(4) 0.2917(3) 0.0516(17) Uani 1 1 d . . .
N1 N -0.0861(9) 0.0695(5) 0.3330(4) 0.0420(18) Uani 1 1 d . . .
O2 O 0.3349(10) 0.5890(5) 0.6546(3) 0.074(2) Uani 1 1 d . . .
N2 N 0.2679(9) 0.5256(5) 0.6163(4) 0.048(2) Uani 1 1 d . . .
O3 O 0.3806(8) 0.7651(4) 0.7272(3) 0.0568(18) Uani 1 1 d . . .
N3 N 0.4377(9) 0.8122(5) 0.6773(4) 0.0428(18) Uani 1 1 d . . .
C1 C -0.0801(12) 0.0593(6) 0.4005(5) 0.054(3) Uani 1 1 d . . .
H1A H -0.1283 0.0108 0.4192 0.065 Uiso 1 1 calc R . .
C2 C -0.0005(13) 0.1221(7) 0.4436(5) 0.064(3) Uani 1 1 d . . .
H2A H 0.0060 0.1131 0.4908 0.077 Uiso 1 1 calc R . .
C3 C 0.0672(13) 0.1956(7) 0.4191(5) 0.058(3) Uani 1 1 d . . .
C4 C 0.0541(13) 0.2041(6) 0.3475(5) 0.062(3) Uani 1 1 d . . .
H4A H 0.0985 0.2528 0.3275 0.075 Uiso 1 1 calc R . .
C5 C -0.0234(12) 0.1412(6) 0.3065(5) 0.056(3) Uani 1 1 d . . .
H5A H -0.0324 0.1489 0.2592 0.067 Uiso 1 1 calc R . .
C6 C 0.1540(13) 0.2622(7) 0.4664(6) 0.069(3) Uani 1 1 d . . .
H6A H 0.1976 0.2336 0.5082 0.082 Uiso 1 1 calc R . .
H6B H 0.2430 0.2879 0.4443 0.082 Uiso 1 1 calc R . .
C7 C 0.0383(13) 0.3324(7) 0.4832(6) 0.071(3) Uani 1 1 d . . .
H7A H -0.0511 0.3067 0.5049 0.085 Uiso 1 1 calc R . .
H7B H -0.0045 0.3614 0.4414 0.085 Uiso 1 1 calc R . .
C8 C 0.1786(13) 0.4643(7) 0.6420(5) 0.067(3) Uani 1 1 d . . .
H8A H 0.1656 0.4638 0.6888 0.081 Uiso 1 1 calc R . .
C9 C 0.1050(13) 0.4015(7) 0.6006(5) 0.065(3) Uani 1 1 d . . .
H9A H 0.0401 0.3596 0.6192 0.078 Uiso 1 1 calc R . .
C10 C 0.1256(14) 0.3995(7) 0.5315(5) 0.067(3) Uani 1 1 d . . .
C11 C 0.2236(16) 0.4635(8) 0.5084(5) 0.080(4) Uani 1 1 d . . .
H11A H 0.2428 0.4638 0.4622 0.096 Uiso 1 1 calc R . .
C12 C 0.2924(13) 0.5252(7) 0.5492(5) 0.063(3) Uani 1 1 d . . .
H12A H 0.3571 0.5679 0.5314 0.075 Uiso 1 1 calc R . .
C13 C 0.4142(12) 0.7862(6) 0.6124(5) 0.057(3) Uani 1 1 d . . .
H13A H 0.3641 0.7326 0.6023 0.069 Uiso 1 1 calc R . .
C14 C 0.4619(12) 0.8365(7) 0.5604(5) 0.056(3) Uani 1 1 d . . .
H14A H 0.4458 0.8166 0.5154 0.067 Uiso 1 1 calc R . .
C15 C 0.5349(10) 0.9179(6) 0.5741(5) 0.044(2) Uani 1 1 d . . .
C16 C 0.5642(12) 0.9399(7) 0.6424(5) 0.055(3) Uani 1 1 d . . .
H16A H 0.6177 0.9921 0.6541 0.066 Uiso 1 1 calc R . .
C17 C 0.5164(12) 0.8871(6) 0.6930(5) 0.054(3) Uani 1 1 d . . .
H17A H 0.5386 0.9032 0.7386 0.065 Uiso 1 1 calc R . .
C18 C 0.5751(11) 0.9762(6) 0.5157(5) 0.052(2) Uani 1 1 d . . .
H18A H 0.6206 0.9410 0.4809 0.062 Uiso 1 1 calc R . .
H18B H 0.6555 1.0189 0.5324 0.062 Uiso 1 1 calc R . .
N4 N 0.1500(14) 0.6549(6) 0.8303(5) 0.068(3) Uani 1 1 d . . .
O4 O 0.2902(10) 0.6653(5) 0.8606(4) 0.070(2) Uani 1 1 d . . .
O5 O 0.1407(8) 0.6405(5) 0.7706(4) 0.069(2) Uani 1 1 d . . .
O6 O 0.0306(12) 0.6647(7) 0.8630(6) 0.129(4) Uani 1 1 d . . .
N5 N 0.6497(10) 0.6681(7) 0.8789(5) 0.061(2) Uani 1 1 d . . .
O7 O 0.6084(9) 0.7246(5) 0.8324(4) 0.070(2) Uani 1 1 d . . .
O8 O 0.6048(9) 0.5911(5) 0.8661(4) 0.074(2) Uani 1 1 d . . .
O9 O 0.7233(10) 0.6904(6) 0.9327(4) 0.097(3) Uani 1 1 d . . .
N6 N 0.7149(12) 0.5763(6) 0.6966(4) 0.058(2) Uani 1 1 d . . .
O10 O 0.6419(10) 0.5236(5) 0.7334(4) 0.080(2) Uani 1 1 d . . .
O11 O 0.6576(8) 0.6557(4) 0.6938(4) 0.064(2) Uani 1 1 d . . .
O12 O 0.8320(10) 0.5560(6) 0.6678(4) 0.091(3) Uani 1 1 d . . .
O1W O 0.408(2) 0.6264(11) 0.3850(8) 0.099(6) Uani 0.50 1 d P . .
O2W O 0.395(3) 0.6575(11) 0.4381(9) 0.112(7) Uani 0.50 1 d P . .

loop_
_atom_site_aniso_label
_atom_site_aniso_U_11
_atom_site_aniso_U_22
_atom_site_aniso_U_33
_atom_site_aniso_U_23
_atom_site_aniso_U_13
_atom_site_aniso_U_12
Er1 0.0490(2) 0.0308(2) 0.0331(2) 0.0060(2) 0.00243(15) -0.0006(2)
O1 0.063(4) 0.033(3) 0.058(4) -0.017(3) 0.002(3) 0.002(3)
N1 0.045(5) 0.039(4) 0.043(4) -0.007(4) 0.011(4) 0.004(4)
O2 0.109(6) 0.070(5) 0.041(4) -0.003(4) -0.009(4) -0.039(5)
N2 0.056(5) 0.042(5) 0.046(5) -0.004(4) -0.001(4) -0.012(4)
O3 0.082(5) 0.039(4) 0.053(4) 0.016(3) 0.022(4) 0.008(3)
N3 0.050(5) 0.036(4) 0.042(4) 0.010(4) 0.002(4) 0.003(4)
C1 0.075(7) 0.040(6) 0.051(6) -0.002(5) 0.026(5) 0.002(5)
C2 0.096(8) 0.058(7) 0.040(5) -0.017(6) 0.008(5) 0.008(7)
C3 0.071(7) 0.044(6) 0.062(7) -0.015(5) 0.014(6) -0.002(5)
C4 0.086(8) 0.041(6) 0.063(7) -0.005(5) 0.025(6) -0.013(6)
C5 0.078(7) 0.053(7) 0.038(5) -0.003(5) 0.018(5) 0.000(5)
C6 0.073(8) 0.060(7) 0.074(8) -0.016(6) 0.008(6) 0.006(6)
C7 0.063(7) 0.067(7) 0.083(8) -0.024(7) 0.012(6) -0.007(6)
C8 0.081(8) 0.072(8) 0.049(6) -0.015(6) 0.004(6) -0.020(7)
C9 0.064(7) 0.066(8) 0.067(7) -0.009(6) 0.018(6) -0.022(6)
C10 0.077(8) 0.066(8) 0.058(6) -0.033(6) 0.002(6) -0.004(6)
C11 0.122(11) 0.077(9) 0.043(6) -0.021(6) 0.023(7) -0.030(8)
C12 0.089(9) 0.055(7) 0.045(6) 0.002(5) 0.009(6) -0.009(6)
C13 0.077(8) 0.031(5) 0.060(6) 0.012(5) -0.011(6) -0.007(5)
C14 0.072(7) 0.055(6) 0.038(5) 0.003(5) -0.008(5) -0.002(6)
C15 0.033(5) 0.040(5) 0.058(6) 0.007(5) -0.003(5) 0.000(4)
C16 0.061(7) 0.053(6) 0.051(6) 0.005(5) 0.000(5) -0.011(5)
C17 0.072(7) 0.048(6) 0.041(5) 0.004(5) 0.000(5) 0.003(5)
C18 0.056(7) 0.048(6) 0.050(6) 0.013(5) 0.007(5) 0.006(5)
N4 0.075(8) 0.054(6) 0.074(7) -0.005(5) -0.003(6) 0.016(5)
O4 0.070(5) 0.084(6) 0.058(4) -0.021(4) 0.014(4) 0.001(4)
O5 0.045(4) 0.077(6) 0.081(5) 0.023(5) -0.019(4) -0.003(4)
O6 0.092(7) 0.127(9) 0.178(10) -0.020(8) 0.074(8) 0.020(6)
N5 0.046(5) 0.079(7) 0.057(6) -0.012(5) -0.001(5) -0.003(5)
O7 0.094(6) 0.053(5) 0.058(4) 0.001(4) -0.010(4) -0.009(4)
O8 0.069(5) 0.065(5) 0.082(5) 0.016(4) -0.032(4) -0.002(4)
O9 0.080(6) 0.152(9) 0.055(5) -0.019(5) -0.021(4) -0.018(6)
N6 0.073(7) 0.054(6) 0.048(5) -0.016(5) 0.008(5) 0.002(5)
O10 0.099(6) 0.061(5) 0.085(6) 0.017(4) 0.045(5) 0.029(5)
O11 0.064(5) 0.051(4) 0.077(5) 0.025(4) 0.015(4) 0.007(4)
O12 0.082(6) 0.113(8) 0.082(6) -0.015(5) 0.029(5) 0.006(6)
O1W 0.151(16) 0.080(12) 0.061(10) -0.020(10) -0.013(11) 0.049(12)
O2W 0.21(2) 0.052(10) 0.072(11) 0.037(9) 0.019(14) 0.021(12)

loop_
_atom_type_symbol
_atom_type_description
_atom_type_scat_dispersion_real
_atom_type_scat_dispersion_imag
_atom_type_scat_source
C C 0.0033 0.0016 'International Tables Vol C Tables 4.2.6.8 and 6.1.1.4'
H H 0.0000 0.0000 'International Tables Vol C Tables 4.2.6.8 and 6.1.1.4'
N N 0.0061 0.0033 'International Tables Vol C Tables 4.2.6.8 and 6.1.1.4'
O O 0.0106 0.0060 'International Tables Vol C Tables 4.2.6.8 and 6.1.1.4'
Er Er -0.2586 4.9576 'International Tables Vol C Tables 4.2.6.8 and 6.1.1.4'

loop_
_geom_angle_atom_site_label_1
_geom_angle_atom_site_label_2
_geom_angle_atom_site_label_3
_geom_angle
_geom_angle_site_symmetry_1
_geom_angle_site_symmetry_3
_geom_angle_publ_flag
O2 Er1 O3 84.4(3) . . ?
O2 Er1 O1 85.3(2) . 4_666 ?
O3 Er1 O1 149.6(2) . 4_666 ?
O2 Er1 O4 130.4(3) . . ?
O3 Er1 O4 84.7(2) . . ?
O1 Er1 O4 80.4(2) 4_666 . ?
O2 Er1 O10 80.7(3) . . ?
O3 Er1 O10 130.1(2) . . ?
O1 Er1 O10 75.9(2) 4_666 . ?
O4 Er1 O10 138.9(3) . . ?
O2 Er1 O11 76.4(3) . . ?
O3 Er1 O11 77.5(2) . . ?
O1 Er1 O11 127.3(2) 4_666 . ?
O4 Er1 O11 146.3(3) . . ?
O10 Er1 O11 52.7(2) . . ?
O2 Er1 O5 79.2(3) . . ?
O3 Er1 O5 76.6(2) . . ?
O1 Er1 O5 73.4(2) 4_666 . ?
O4 Er1 O5 51.2(3) . . ?
O10 Er1 O5 144.4(3) . . ?
O11 Er1 O5 145.8(2) . . ?
O2 Er1 O8 149.9(3) . . ?
O3 Er1 O8 121.7(3) . . ?
O1 Er1 O8 78.1(2) 4_666 . ?
O4 Er1 O8 71.5(3) . . ?
O10 Er1 O8 71.1(3) . . ?
O11 Er1 O8 93.9(3) . . ?
O5 Er1 O8 118.7(3) . . ?
O2 Er1 O7 145.1(2) . . ?
O3 Er1 O7 70.8(2) . . ?
O1 Er1 O7 128.1(2) 4_666 . ?
O4 Er1 O7 72.6(3) . . ?
O10 Er1 O7 96.5(3) . . ?
O11 Er1 O7 74.5(2) . . ?
O5 Er1 O7 116.6(3) . . ?
O8 Er1 O7 51.7(2) . . ?
O2 Er1 N4 103.8(3) . . ?
O3 Er1 N4 81.3(2) . . ?
O1 Er1 N4 73.5(2) 4_666 . ?
O4 Er1 N4 26.6(2) . . ?
O10 Er1 N4 148.6(3) . . ?
O11 Er1 N4 158.7(2) . . ?
O5 Er1 N4 24.7(2) . . ?
O8 Er1 N4 95.4(3) . . ?
O7 Er1 N4 96.5(3) . . ?
O2 Er1 N6 76.2(3) . . ?
O3 Er1 N6 104.1(3) . . ?
O1 Er1 N6 101.1(2) 4_666 . ?
O4 Er1 N6 153.1(3) . . ?
O10 Er1 N6 26.0(2) . . ?
O11 Er1 N6 26.8(2) . . ?
O5 Er1 N6 155.2(3) . . ?
O8 Er1 N6 82.5(3) . . ?
O7 Er1 N6 86.2(2) . . ?
N4 Er1 N6 174.5(3) . . ?
O2 Er1 N5 161.6(3) . . ?
O3 Er1 N5 96.3(3) . . ?
O1 Er1 N5 102.3(3) 4_666 . ?
O4 Er1 N5 67.8(3) . . ?
O10 Er1 N5 84.9(3) . . ?
O11 Er1 N5 85.7(2) . . ?
O5 Er1 N5 118.9(3) . . ?
O8 Er1 N5 25.6(2) . . ?
O7 Er1 N5 26.3(2) . . ?
N4 Er1 N5 94.5(3) . . ?
N6 Er1 N5 85.8(2) . . ?
N1 O1 Er1 126.7(5) . 4_565 ?
C1 N1 O1 120.2(8) . . ?
C1 N1 C5 120.0(8) . . ?
O1 N1 C5 119.6(7) . . ?
N2 O2 Er1 143.8(6) . . ?
O2 N2 C8 121.9(8) . . ?
O2 N2 C12 117.8(8) . . ?
C8 N2 C12 120.3(9) . . ?
N3 O3 Er1 131.3(5) . . ?
C13 N3 O3 120.5(8) . . ?
C13 N3 C17 120.1(8) . . ?
O3 N3 C17 119.3(7) . . ?
N1 C1 C2 119.7(9) . . ?
C3 C2 C1 122.5(9) . . ?
C2 C3 C4 115.5(9) . . ?
C2 C3 C6 121.8(10) . . ?
C4 C3 C6 122.8(10) . . ?
C5 C4 C3 120.8(9) . . ?
N1 C5 C4 121.5(9) . . ?
C7 C6 C3 109.4(9) . . ?
C6 C7 C10 109.4(9) . . ?
N2 C8 C9 120.5(10) . . ?
C8 C9 C10 120.9(10) . . ?
C11 C10 C9 115.7(10) . . ?
C11 C10 C7 122.2(10) . . ?
C9 C10 C7 122.0(11) . . ?
C12 C11 C10 122.7(10) . . ?
C11 C12 N2 119.8(10) . . ?
N3 C13 C14 121.3(9) . . ?
C13 C14 C15 120.4(9) . . ?
C16 C15 C14 116.1(9) . . ?
C16 C15 C18 123.9(9) . . ?
C14 C15 C18 119.9(9) . . ?
C17 C16 C15 121.5(9) . . ?
N3 C17 C16 120.3(9) . . ?
C15 C18 C18 111.2(9) . 3_676 ?
O5 N4 O6 123.0(12) . . ?
O5 N4 O4 117.6(10) . . ?
O6 N4 O4 119.3(11) . . ?
O5 N4 Er1 59.5(6) . . ?
O6 N4 Er1 176.2(9) . . ?
O4 N4 Er1 58.6(5) . . ?
N4 O4 Er1 94.8(6) . . ?
N4 O5 Er1 95.9(7) . . ?
O9 N5 O8 123.6(11) . . ?
O9 N5 O7 120.7(10) . . ?
O8 N5 O7 115.6(9) . . ?
O9 N5 Er1 170.9(7) . . ?
O8 N5 Er1 57.7(5) . . ?
O7 N5 Er1 58.4(5) . . ?
N5 O7 Er1 95.3(6) . . ?
N5 O8 Er1 96.7(6) . . ?
O12 N6 O10 123.2(10) . . ?
O12 N6 O11 121.8(10) . . ?
O10 N6 O11 115.0(8) . . ?
O12 N6 Er1 178.6(7) . . ?
O10 N6 Er1 57.2(5) . . ?
O11 N6 Er1 57.9(5) . . ?
N6 O10 Er1 96.8(6) . . ?
N6 O11 Er1 95.3(6) . . ?

loop_
_geom_bond_atom_site_label_1
_geom_bond_atom_site_label_2
_geom_bond_distance
_geom_bond_site_symmetry_2
_geom_bond_publ_flag
Er1 O2 2.254(6) . ?
Er1 O3 2.278(6) . ?
Er1 O1 2.302(6) 4_666 ?
Er1 O4 2.419(6) . ?
Er1 O10 2.431(7) . ?
Er1 O11 2.445(7) . ?
Er1 O5 2.446(7) . ?
Er1 O8 2.448(7) . ?
Er1 O7 2.461(7) . ?
Er1 N4 2.825(11) . ?
Er1 N6 2.872(10) . ?
Er1 N5 2.876(9) . ?
O1 N1 1.328(8) . ?
O1 Er1 2.302(6) 4_565 ?
N1 C1 1.328(11) . ?
N1 C5 1.335(11) . ?
O2 N2 1.317(9) . ?
N2 C8 1.320(12) . ?
N2 C12 1.347(11) . ?
O3 N3 1.331(8) . ?
N3 C13 1.331(11) . ?
N3 C17 1.340(11) . ?
C1 C2 1.405(13) . ?
C2 C3 1.358(13) . ?
C3 C4 1.404(13) . ?
C3 C6 1.516(13) . ?
C4 C5 1.375(13) . ?
C6 C7 1.493(13) . ?
C7 C10 1.534(13) . ?
C8 C9 1.366(13) . ?
C9 C10 1.377(13) . ?
C10 C11 1.373(14) . ?
C11 C12 1.333(13) . ?
C13 C14 1.360(12) . ?
C14 C15 1.397(13) . ?
C15 C16 1.381(12) . ?
C15 C18 1.506(12) . ?
C16 C17 1.361(12) . ?
C18 C18 1.529(17) 3_676 ?
N4 O5 1.186(10) . ?
N4 O6 1.234(11) . ?
N4 O4 1.272(11) . ?
N5 O9 1.221(10) . ?
N5 O8 1.250(10) . ?
N5 O7 1.279(10) . ?
N6 O12 1.206(10) . ?
N6 O10 1.267(10) . ?
N6 O11 1.300(10) . ?
O1W O2W 1.155(19) . ?
